data_1521959
loop_
_publ_author_name
'Sologub, O.L.'
'Salamakha, P.S.'
'Takabatake, T.'
'Godart, C.'
'Bocelli, G.'

_publ_section_title
;
 Formation and crystal structure of ternary Ce5 (M, Si)3 compounds, M =
 Ru, Rh
;
_journal_name_full 'Journal of Alloys Compd.'
_journal_page_first 172
_journal_page_last 175
_journal_volume 312
_journal_year 2000
_chemical_formula_sum 'Ce5 Ru0.68 Si2.32'
_chemical_name_systematic 'Ce5 (Ru0.68 Si2.32)'
_space_group_IT_number 140
_symmetry_space_group_name_Hall '-I 4 2c'
_symmetry_space_group_name_H-M 'I 4/m c m'
_cell_angle_alpha 90
_cell_angle_beta 90
_cell_angle_gamma 90
_cell_formula_units_Z 4
_cell_length_a 7.8466
_cell_length_b 7.8466
_cell_length_c 13.622
_cell_volume 838.695
_citation_journal_id_ASTM JALCEU
_cod_data_source_file Sologub_JALCEU_2000_1440.cif
_cod_data_source_block Ce5Ru0.68Si2.32
_cod_original_cell_volume 838.6947
_cod_database_code 1521959

loop_
_symmetry_equiv_pos_as_xyz
x,y,z
-y,x,z
-x,-y,z
y,-x,z
x,-y,-z+1/2
y,x,-z+1/2
-x,y,-z+1/2
-y,-x,-z+1/2
-x,-y,-z
y,-x,-z
x,y,-z
-y,x,-z
-x,y,z-1/2
-y,-x,z-1/2
x,-y,z-1/2
y,x,z-1/2
x+1/2,y+1/2,z+1/2
-y+1/2,x+1/2,z+1/2
-x+1/2,-y+1/2,z+1/2
y+1/2,-x+1/2,z+1/2
x+1/2,-y+1/2,-z+1
y+1/2,x+1/2,-z+1
-x+1/2,y+1/2,-z+1
-y+1/2,-x+1/2,-z+1
-x+1/2,-y+1/2,-z+1/2
y+1/2,-x+1/2,-z+1/2
x+1/2,y+1/2,-z+1/2
-y+1/2,x+1/2,-z+1/2
-x+1/2,y+1/2,z
-y+1/2,-x+1/2,z
x+1/2,-y+1/2,z
y+1/2,x+1/2,z

loop_
_atom_site_label
_atom_site_type_symbol
_atom_site_fract_x
_atom_site_fract_y
_atom_site_fract_z
_atom_site_occupancy
_atom_site_U_iso_or_equiv
Si1 Si 0.61696 0.11696 0 0.68 0.0
Ru2 Ru 0 0 0.25 0.04 0.0
Ce2 Ce 0 0 0 1 0.0
Ce1 Ce 0.17226 0.67226 0.14656 1 0.0
Ru1 Ru 0.61696 0.11696 0 0.32 0.0
Si2 Si 0 0 0.25 0.96 0.0
